data_4107425
loop_
_publ_author_name
'Alois F\"urstner'
'Keisuke Majima'
'Rub\'en Mart\'in'
'Helga Krause'
'Egmont Kattnig'
'Richard Goddard'
'Christian W. Lehmann'

_publ_section_title
;
 A Cheap Metal for a "Noble" Task: Preparative and Mechanistic Aspects of
 Cycloisomerization and Cycloaddition Reactions Catalyzed by Low-Valent
 Iron Complexes
;
_journal_name_full 'Journal of the American Chemical Society'
_journal_page_first 1992
_journal_page_last 2004
_journal_paper_doi 10.1021/ja0777180
_journal_volume 130
_journal_year 2008
_chemical_compound_source toluene
_chemical_formula_moiety 'C24 H27 N O2 S'
_chemical_formula_sum 'C24 H27 N O2 S'
_chemical_formula_weight 393.53
_chemical_name_systematic
; 
 ? 
;
_space_group_IT_number 14
_symmetry_cell_setting monoclinic
_symmetry_Int_Tables_number 14
_symmetry_space_group_name_Hall '-P 2yn'
_symmetry_space_group_name_H-M 'P 1 21/n 1'
_atom_sites_solution_hydrogens geom
_atom_sites_solution_primary direct
_atom_sites_solution_secondary difmap
_audit_block_code MJM-MA-070-01
_audit_creation_date 2007-09-25
_cell_angle_alpha 90.00
_cell_angle_beta 96.2740(10)
_cell_angle_gamma 90.00
_cell_formula_units_Z 4
_cell_length_a 8.3738(2)
_cell_length_b 12.9293(2)
_cell_length_c 18.6530(4)
_cell_measurement_reflns_used 70650
_cell_measurement_temperature 100
_cell_measurement_theta_max 31.51
_cell_measurement_theta_min 2.91
_cell_volume 2007.42(7)
_computing_cell_refinement 'Denzo / Scalepack (Otwinowski 1997)'
_computing_data_collection 'Collect software (Nonius, 1998)'
_computing_data_reduction 'Denzo / Scalepack (Otwinowski 1997)'
_computing_molecular_graphics 'DIAMOND (Crystal Impact GbR, 2005)'
_computing_structure_refinement 'SHELXL-97 (Sheldrick, 1997)'
_computing_structure_solution 'SHELXS-97 (Sheldrick, 1990)'
_diffrn_ambient_temperature 100
_diffrn_detector_area_resol_mean 18.18
_diffrn_measured_fraction_theta_full 0.999
_diffrn_measured_fraction_theta_max 0.998
_diffrn_measurement_device_type 'Nonius KappaCCD'
_diffrn_measurement_method 'CCD \w-scan'
_diffrn_radiation_monochromator graphite
_diffrn_radiation_source '0.3 mm focus rotating anode'
_diffrn_radiation_type MoK\a
_diffrn_radiation_wavelength 0.71073
_diffrn_reflns_av_R_equivalents 0.0615
_diffrn_reflns_av_sigmaI/netI 0.0483
_diffrn_reflns_limit_h_max 12
_diffrn_reflns_limit_h_min -12
_diffrn_reflns_limit_k_max 19
_diffrn_reflns_limit_k_min -19
_diffrn_reflns_limit_l_max 28
_diffrn_reflns_limit_l_min -28
_diffrn_reflns_number 43093
_diffrn_reflns_theta_full 27.75
_diffrn_reflns_theta_max 33.11
_diffrn_reflns_theta_min 2.91
_diffrn_standards_decay_% 0.00
_diffrn_standards_number 0
_exptl_absorpt_coefficient_mu 0.181
_exptl_absorpt_correction_T_max 1
_exptl_absorpt_correction_T_min 1
_exptl_absorpt_correction_type multi-scan
_exptl_absorpt_process_details 'Scalepack, Otwinowski (1997)'
_exptl_crystal_colour colorless
_exptl_crystal_density_diffrn 1.302
_exptl_crystal_density_meas ?
_exptl_crystal_density_method none
_exptl_crystal_description block
_exptl_crystal_F_000 840
_exptl_crystal_size_max 0.10
_exptl_crystal_size_mid 0.05
_exptl_crystal_size_min 0.02
_refine_diff_density_max 0.530
_refine_diff_density_min -0.457
_refine_diff_density_rms 0.102
_refine_ls_extinction_method none
_refine_ls_goodness_of_fit_ref 1.113
_refine_ls_hydrogen_treatment constr
_refine_ls_matrix_type full
_refine_ls_number_parameters 247
_refine_ls_number_reflns 7622
_refine_ls_number_restraints 0
_refine_ls_restrained_S_all 1.113
_refine_ls_R_factor_all 0.0757
_refine_ls_R_factor_gt 0.0461
_refine_ls_shift/su_max 0.000
_refine_ls_shift/su_mean 0.000
_refine_ls_structure_factor_coef Fsqd
_refine_ls_weighting_details 'calc w=1/[\s^2^(Fo^2^)+(0.0815P)^2^+0.2381P] where P=(Fo^2^+2Fc^2^)/3'
_refine_ls_weighting_scheme calc
_refine_ls_wR_factor_gt 0.1220
_refine_ls_wR_factor_ref 0.1514
_reflns_number_gt 5599
_reflns_number_total 7622
_reflns_threshold_expression I>2\s(I)
_cod_data_source_file ja0777180-file004.cif
_cod_data_source_block 5523
_cod_depositor_comments
;
The following automatic conversions were performed:

'_geom_bond_publ_flag' value 'Y' changed to 'y' according to the
built-in table from CIF Core dictionary named 'cif_core.dic' version
2.4.1 from 2010-06-29 (31 time).

'_geom_bond_publ_flag' value 'N'
changed to 'n' according to the built-in table from CIF Core
dictionary named 'cif_core.dic' version 2.4.1 from 2010-06-29 (27
times).

'_geom_angle_publ_flag' value 'Y' changed to 'y' according
to the built-in table from CIF Core dictionary named 'cif_core.dic'
version 2.4.1 from 2010-06-29 (38 times).

'_geom_angle_publ_flag'
value 'N' changed to 'n' according to the built-in table from CIF
Core dictionary named 'cif_core.dic' version 2.4.1 from 2010-06-29
(67 times).

Automatic conversion script
Id: cif_fix_values 1715 2011-07-08 13:25:40Z adriana 

The following automatic conversions were performed:

'_exptl_crystal_density_meas' value 'none' was changed to '?' - the
value is perceived as not measured.

Automatic conversion script
Id: cif_fix_values 3008 2015-01-20 13:52:24Z robertas 
;
_cod_database_code 4107425

loop_
_symmetry_equiv_pos_as_xyz
'x, y, z'
'-x+1/2, y+1/2, -z+1/2'
'-x, -y, -z'
'x-1/2, -y-1/2, z-1/2'

loop_
_atom_site_label
_atom_site_type_symbol
_atom_site_fract_x
_atom_site_fract_y
_atom_site_fract_z
_atom_site_U_iso_or_equiv
_atom_site_adp_type
_atom_site_occupancy
_atom_site_symmetry_multiplicity
_atom_site_calc_flag
_atom_site_refinement_flags
C2 C 0.82198(17) 0.02948(10) 0.10702(7) 0.0161(3) Uani 1 1 d .
H2A H 0.7547 -0.0176 0.1329 0.019 Uiso 1 1 calc R
H2B H 0.9365 0.0125 0.1208 0.019 Uiso 1 1 calc R
C3 C 0.78014(16) 0.02067(10) 0.02687(7) 0.0141(2) Uani 1 1 d .
C3A C 0.72702(16) 0.12601(10) -0.00193(7) 0.0140(2) Uani 1 1 d .
H3A H 0.8237 0.1624 -0.0165 0.022(5) Uiso 1 1 calc R
C4 C 0.60121(17) 0.12503(11) -0.06603(7) 0.0170(3) Uani 1 1 d .
H4 H 0.5331 0.0663 -0.0726 0.020 Uiso 1 1 calc R
C5 C 0.57909(19) 0.20129(11) -0.11424(8) 0.0198(3) Uani 1 1 d .
H5 H 0.4974 0.1929 -0.1533 0.024 Uiso 1 1 calc R
C6 C 0.6748(2) 0.29919(12) -0.11062(8) 0.0234(3) Uani 1 1 d .
H6A H 0.6838 0.3241 -0.1602 0.028 Uiso 1 1 calc R
H6B H 0.7847 0.2848 -0.0875 0.028 Uiso 1 1 calc R
C7 C 0.5988(2) 0.38410(11) -0.06811(8) 0.0235(3) Uani 1 1 d .
H7A H 0.5025 0.4107 -0.0979 0.028 Uiso 1 1 calc R
H7B H 0.6762 0.4420 -0.0601 0.028 Uiso 1 1 calc R
C8 C 0.54943(19) 0.35010(11) 0.00526(8) 0.0213(3) Uani 1 1 d .
H8A H 0.4611 0.2992 -0.0036 0.026 Uiso 1 1 calc R
H8B H 0.5057 0.4111 0.0285 0.026 Uiso 1 1 calc R
C9 C 0.68208(19) 0.30193(11) 0.05903(8) 0.0197(3) Uani 1 1 d .
H9A H 0.7882 0.3215 0.0445 0.024 Uiso 1 1 calc R
H9B H 0.6741 0.3315 0.1075 0.024 Uiso 1 1 calc R
C9A C 0.67336(17) 0.18346(10) 0.06399(7) 0.0150(2) Uani 1 1 d .
H9C H 0.5614 0.1622 0.0711 0.014(4) Uiso 1 1 calc R
C10 C 0.78698(17) -0.06346(10) -0.01445(7) 0.0151(2) Uani 1 1 d .
H10 H 0.7599 -0.0520 -0.0646 0.018 Uiso 1 1 calc R
C11 C 0.82968(17) -0.17094(10) 0.00527(7) 0.0148(2) Uani 1 1 d .
C12 C 0.84916(18) -0.20975(11) 0.07585(8) 0.0193(3) Uani 1 1 d .
H12 H 0.8425 -0.1639 0.1152 0.023 Uiso 1 1 calc R
C13 C 0.8782(2) -0.31437(12) 0.08924(8) 0.0220(3) Uani 1 1 d .
H13 H 0.8898 -0.3391 0.1375 0.026 Uiso 1 1 calc R
C14 C 0.89016(19) -0.38276(11) 0.03285(8) 0.0207(3) Uani 1 1 d .
H14 H 0.9085 -0.4543 0.0422 0.025 Uiso 1 1 calc R
C15 C 0.87515(18) -0.34575(11) -0.03747(8) 0.0188(3) Uani 1 1 d .
H15 H 0.8854 -0.3918 -0.0764 0.023 Uiso 1 1 calc R
C16 C 0.84522(17) -0.24153(11) -0.05096(7) 0.0168(3) Uani 1 1 d .
H16 H 0.8350 -0.2173 -0.0993 0.020 Uiso 1 1 calc R
C21 C 0.59314(16) 0.08521(10) 0.22712(7) 0.0135(2) Uani 1 1 d .
C22 C 0.44042(17) 0.12724(10) 0.20940(7) 0.0151(2) Uani 1 1 d .
H22 H 0.4285 0.1937 0.1877 0.018 Uiso 1 1 calc R
C23 C 0.30587(17) 0.07108(10) 0.22379(7) 0.0158(3) Uani 1 1 d .
H23 H 0.2018 0.0996 0.2118 0.019 Uiso 1 1 calc R
C24 C 0.32167(18) -0.02676(11) 0.25569(7) 0.0168(3) Uani 1 1 d .
C25 C 0.47592(18) -0.06661(10) 0.27366(7) 0.0177(3) Uani 1 1 d .
H25 H 0.4882 -0.1326 0.2960 0.021 Uiso 1 1 calc R
C26 C 0.61160(17) -0.01188(10) 0.25950(7) 0.0164(3) Uani 1 1 d .
H26 H 0.7157 -0.0402 0.2717 0.020 Uiso 1 1 calc R
C27 C 0.17505(4) -0.08872(3) 0.268557(16) 0.0248(3) Uani 1 1 d .
H27C H 0.1495 -0.1373 0.2286 0.066(8) Uiso 1 1 calc R
H27B H 0.0840 -0.0419 0.2716 0.057(7) Uiso 1 1 calc R
H27A H 0.1963 -0.1273 0.3138 0.051(7) Uiso 1 1 calc R
N1 N 0.78867(4) 0.13981(2) 0.123917(15) 0.0150(2) Uani 1 1 d R
O1 O 0.72778(6) 0.26444(3) 0.21991(3) 0.0203(2) Uani 1 1 d R
O2 O 0.90154(5) 0.11151(5) 0.24929(2) 0.0212(2) Uani 1 1 d R
S1 S 0.76326(4) 0.15731(2) 0.209127(15) 0.01493(9) Uani 1 1 d R

loop_
_atom_site_aniso_label
_atom_site_aniso_U_11
_atom_site_aniso_U_22
_atom_site_aniso_U_33
_atom_site_aniso_U_23
_atom_site_aniso_U_13
_atom_site_aniso_U_12
C2 0.0186(7) 0.0159(6) 0.0136(6) -0.0015(5) 0.0013(5) 0.0028(5)
C3 0.0128(6) 0.0170(6) 0.0126(5) 0.0000(4) 0.0017(4) -0.0004(5)
C3A 0.0159(6) 0.0141(5) 0.0122(5) -0.0007(4) 0.0019(4) -0.0013(5)
C4 0.0185(6) 0.0167(6) 0.0154(6) -0.0029(5) -0.0001(5) -0.0004(5)
C5 0.0244(7) 0.0207(7) 0.0139(6) -0.0007(5) 0.0007(5) 0.0031(5)
C6 0.0281(8) 0.0238(7) 0.0189(7) 0.0069(5) 0.0053(6) 0.0011(6)
C7 0.0314(8) 0.0170(6) 0.0220(7) 0.0040(5) 0.0017(6) -0.0014(6)
C8 0.0255(8) 0.0168(6) 0.0212(7) -0.0002(5) 0.0012(6) 0.0032(5)
C9 0.0258(8) 0.0147(6) 0.0179(6) -0.0012(5) -0.0006(5) -0.0011(5)
C9A 0.0172(6) 0.0151(5) 0.0125(5) -0.0004(4) 0.0005(5) -0.0002(5)
C10 0.0160(6) 0.0170(6) 0.0123(5) -0.0001(5) 0.0018(5) 0.0003(5)
C11 0.0139(6) 0.0164(6) 0.0141(6) 0.0000(5) 0.0019(5) 0.0006(5)
C12 0.0229(7) 0.0203(6) 0.0148(6) -0.0004(5) 0.0023(5) 0.0042(5)
C13 0.0281(8) 0.0223(7) 0.0157(6) 0.0033(5) 0.0028(6) 0.0066(6)
C14 0.0234(7) 0.0181(6) 0.0207(7) 0.0021(5) 0.0027(5) 0.0055(5)
C15 0.0202(7) 0.0182(6) 0.0180(6) -0.0020(5) 0.0022(5) 0.0036(5)
C16 0.0172(6) 0.0189(6) 0.0141(6) -0.0007(5) 0.0006(5) 0.0021(5)
C21 0.0169(6) 0.0125(5) 0.0113(5) -0.0022(4) 0.0015(4) 0.0004(4)
C22 0.0186(6) 0.0140(5) 0.0127(5) -0.0002(4) 0.0022(5) 0.0025(5)
C23 0.0158(6) 0.0175(6) 0.0140(6) -0.0003(5) 0.0014(5) 0.0027(5)
C24 0.0212(7) 0.0155(6) 0.0138(6) -0.0010(5) 0.0032(5) -0.0006(5)
C25 0.0231(7) 0.0136(6) 0.0167(6) 0.0019(5) 0.0031(5) 0.0025(5)
C26 0.0200(7) 0.0139(6) 0.0152(6) 0.0001(5) 0.0011(5) 0.0036(5)
C27 0.0238(8) 0.0235(7) 0.0273(8) 0.0048(6) 0.0036(6) -0.0038(6)
N1 0.0173(5) 0.0157(5) 0.0117(5) -0.0016(4) 0.0006(4) 0.0000(4)
O1 0.0290(6) 0.0139(4) 0.0182(5) -0.0055(4) 0.0030(4) -0.0048(4)
O2 0.0178(5) 0.0280(5) 0.0166(5) -0.0024(4) -0.0035(4) -0.0010(4)
S1 0.01671(17) 0.01542(15) 0.01225(15) -0.00306(11) -0.00029(11) -0.00246(12)

loop_
_atom_type_symbol
_atom_type_description
_atom_type_scat_dispersion_real
_atom_type_scat_dispersion_imag
_atom_type_scat_source
C C 0.0033 0.0016 'International Tables Vol C Tables 4.2.6.8 and 6.1.1.4'
H H 0.0000 0.0000 'International Tables Vol C Tables 4.2.6.8 and 6.1.1.4'
N N 0.0061 0.0033 'International Tables Vol C Tables 4.2.6.8 and 6.1.1.4'
O O 0.0106 0.0060 'International Tables Vol C Tables 4.2.6.8 and 6.1.1.4'
S S 0.1246 0.1234 'International Tables Vol C Tables 4.2.6.8 and 6.1.1.4'

loop_
_geom_angle_atom_site_label_1
_geom_angle_atom_site_label_2
_geom_angle_atom_site_label_3
_geom_angle
_geom_angle_publ_flag
N1 C2 C3 104.70(10) y
N1 C2 H2A 110.8 n
C3 C2 H2A 110.8 n
N1 C2 H2B 110.8 n
C3 C2 H2B 110.8 n
H2A C2 H2B 108.9 n
C10 C3 C2 127.95(12) y
C10 C3 C3A 123.83(12) y
C2 C3 C3A 108.22(11) y
C4 C3A C3 115.33(11) y
C4 C3A C9A 113.41(11) y
C3 C3A C9A 104.47(10) y
C4 C3A H3A 107.8 n
C3 C3A H3A 107.8 n
C9A C3A H3A 107.8 n
C5 C4 C3A 124.27(13) y
C5 C4 H4 117.9 n
C3A C4 H4 117.9 n
C4 C5 C6 124.12(14) y
C4 C5 H5 117.9 n
C6 C5 H5 117.9 n
C5 C6 C7 112.25(13) y
C5 C6 H6A 109.2 n
C7 C6 H6A 109.2 n
C5 C6 H6B 109.2 n
C7 C6 H6B 109.2 n
H6A C6 H6B 107.9 n
C6 C7 C8 115.04(12) y
C6 C7 H7A 108.5 n
C8 C7 H7A 108.5 n
C6 C7 H7B 108.5 n
C8 C7 H7B 108.5 n
H7A C7 H7B 107.5 n
C7 C8 C9 116.70(13) y
C7 C8 H8A 108.1 n
C9 C8 H8A 108.1 n
C7 C8 H8B 108.1 n
C9 C8 H8B 108.1 n
H8A C8 H8B 107.3 n
C9A C9 C8 113.93(12) y
C9A C9 H9A 108.8 n
C8 C9 H9A 108.8 n
C9A C9 H9B 108.8 n
C8 C9 H9B 108.8 n
H9A C9 H9B 107.7 n
N1 C9A C9 112.81(10) y
N1 C9A C3A 101.08(9) y
C9 C9A C3A 114.30(11) y
N1 C9A H9C 109.4 n
C9 C9A H9C 109.4 n
C3A C9A H9C 109.4 n
C3 C10 C11 130.41(12) y
C3 C10 H10 114.8 n
C11 C10 H10 114.8 n
C12 C11 C16 117.21(12) y
C12 C11 C10 124.95(12) y
C16 C11 C10 117.78(12) y
C13 C12 C11 121.09(13) y
C13 C12 H12 119.5 n
C11 C12 H12 119.5 n
C14 C13 C12 120.63(14) y
C14 C13 H13 119.7 n
C12 C13 H13 119.7 n
C13 C14 C15 119.35(13) y
C13 C14 H14 120.3 n
C15 C14 H14 120.3 n
C16 C15 C14 120.09(13) y
C16 C15 H15 120.0 n
C14 C15 H15 120.0 n
C15 C16 C11 121.60(13) y
C15 C16 H16 119.2 n
C11 C16 H16 119.2 n
C26 C21 C22 120.56(12) y
C26 C21 S1 120.28(10) y
C22 C21 S1 119.15(10) y
C23 C22 C21 119.45(12) y
C23 C22 H22 120.3 n
C21 C22 H22 120.3 n
C22 C23 C24 120.90(13) y
C22 C23 H23 119.6 n
C24 C23 H23 119.6 n
C25 C24 C23 118.55(13) y
C25 C24 C27 120.91(11) y
C23 C24 C27 120.52(12) y
C26 C25 C24 121.39(12) y
C26 C25 H25 119.3 n
C24 C25 H25 119.3 n
C25 C26 C21 119.15(13) y
C25 C26 H26 120.4 n
C21 C26 H26 120.4 n
C24 C27 H27C 109.5 n
C24 C27 H27B 109.5 n
H27C C27 H27B 109.5 n
C24 C27 H27A 109.5 n
H27C C27 H27A 109.5 n
H27B C27 H27A 109.5 n
C2 N1 C9A 108.71(7) y
C2 N1 S1 112.50(5) y
C9A N1 S1 121.79(5) y
O1 S1 O2 119.5 n
O1 S1 N1 108.6 n
O2 S1 N1 105.4 n
O1 S1 C21 107.4 n
O2 S1 C21 107.7 n
N1 S1 C21 107.7 n

loop_
_geom_bond_atom_site_label_1
_geom_bond_atom_site_label_2
_geom_bond_distance
_geom_bond_publ_flag
C2 N1 1.4937(14) y
C2 C3 1.5021(18) y
C2 H2A 0.9900 n
C2 H2B 0.9900 n
C3 C10 1.3379(18) y
C3 C3A 1.5131(18) y
C3A C4 1.5047(18) y
C3A C9A 1.5447(18) y
C3A H3A 1.0000 n
C4 C5 1.334(2) y
C4 H4 0.9500 n
C5 C6 1.496(2) y
C5 H5 0.9500 n
C6 C7 1.533(2) y
C6 H6A 0.9900 n
C6 H6B 0.9900 n
C7 C8 1.537(2) y
C7 H7A 0.9900 n
C7 H7B 0.9900 n
C8 C9 1.544(2) y
C8 H8A 0.9900 n
C8 H8B 0.9900 n
C9 C9A 1.5369(19) y
C9 H9A 0.9900 n
C9 H9B 0.9900 n
C9A N1 1.5048(14) y
C9A H9C 1.0000 n
C10 C11 1.4715(18) y
C10 H10 0.9500 n
C11 C12 1.4017(19) y
C11 C16 1.4070(19) y
C12 C13 1.392(2) y
C12 H12 0.9500 n
C13 C14 1.386(2) y
C13 H13 0.9500 n
C14 C15 1.389(2) y
C14 H14 0.9500 n
C15 C16 1.3885(19) y
C15 H15 0.9500 n
C16 H16 0.9500 n
C21 C26 1.3944(18) y
C21 C22 1.3956(19) y
C21 S1 1.7650(14) y
C22 C23 1.391(2) y
C22 H22 0.9500 n
C23 C24 1.3981(19) y
C23 H23 0.9500 n
C24 C25 1.397(2) y
C24 C27 1.5070(15) y
C25 C26 1.388(2) y
C25 H25 0.9500 n
C26 H26 0.9500 n
C27 H27C 0.9800 n
C27 H27B 0.9800 n
C27 H27A 0.9800 n
N1 S1 1.6421 y
O1 S1 1.4354 y
O2 S1 1.4364 y
